data_4510604
loop_
_publ_author_name
'Tisserant, Jean-Nicolas'
'Wicht, Ga\"etan'
'G\"obel, Ole F'
'Bocek, Eva'
'Bona, Gian-Luca'
'Geiger, Thomas'
'Hany, Roland'
'Mezzenga, Raffaele'
'Partel, Stefan'
'Schmid, Peter'
'Schweizer, Wolfhard Bernd'
'Heier, Jakob'

_publ_section_title
;
 Growth and alignment of thin film organic single crystals from dewetting
 patterns.
;
_journal_issue 6
_journal_name_full 'ACS nano'
_journal_page_first 5506
_journal_page_last 5513
_journal_paper_doi 10.1021/nn401679s
_journal_volume 7
_journal_year 2013
_chemical_formula_moiety 'C27 H33 N2 +, Cl O4 -, C6 H5 Cl'
_chemical_formula_sum 'C33 H38 Cl2 N2 O4'
_chemical_formula_weight 597.55
_chemical_name_systematic
; 
 ? 
;
_space_group_IT_number 15
_symmetry_cell_setting monoclinic
_symmetry_space_group_name_Hall '-C 2yc'
_symmetry_space_group_name_H-M 'C 1 2/c 1'
_atom_sites_solution_hydrogens geom
_atom_sites_solution_primary direct
_atom_sites_solution_secondary difmap
_audit_creation_method SHELXL-97
_cell_angle_alpha 90.00
_cell_angle_beta 92.8110(10)
_cell_angle_gamma 90.00
_cell_formula_units_Z 8
_cell_length_a 23.9162(7)
_cell_length_b 16.8152(6)
_cell_length_c 15.6580(6)
_cell_measurement_reflns_used 5913
_cell_measurement_temperature 100(2)
_cell_measurement_theta_max 26.74
_cell_measurement_theta_min 2.60
_cell_volume 6289.4(4)
_computing_cell_refinement 'Bruker SAINT'
_computing_data_collection 'Bruker APEX2'
_computing_data_reduction 'Bruker SAINT'
_computing_molecular_graphics 'Platon, Ortep'
_computing_publication_material 'Bruker SHELXTL'
_computing_structure_refinement 'OLEX2 (Dolomanov, 2009), SHELXL-97 (Sheldrick, 2008)'
_computing_structure_solution 'SHELXS-97 (Sheldrick, 2008)'
_diffrn_ambient_temperature 100(2)
_diffrn_measured_fraction_theta_full 0.996
_diffrn_measured_fraction_theta_max 0.996
_diffrn_measurement_device_type 'Bruker APEX-II CCD'
_diffrn_measurement_method '\f and \w scans'
_diffrn_radiation_monochromator graphite
_diffrn_radiation_source 'fine-focus sealed tube'
_diffrn_radiation_type MoK\a
_diffrn_radiation_wavelength 0.71073
_diffrn_reflns_av_R_equivalents 0.0436
_diffrn_reflns_av_sigmaI/netI 0.0493
_diffrn_reflns_limit_h_max 23
_diffrn_reflns_limit_h_min -30
_diffrn_reflns_limit_k_max 21
_diffrn_reflns_limit_k_min -21
_diffrn_reflns_limit_l_max 20
_diffrn_reflns_limit_l_min -20
_diffrn_reflns_number 28680
_diffrn_reflns_theta_full 27.56
_diffrn_reflns_theta_max 27.56
_diffrn_reflns_theta_min 1.48
_exptl_absorpt_coefficient_mu 0.245
_exptl_absorpt_correction_T_max 0.9665
_exptl_absorpt_correction_T_min 0.9480
_exptl_absorpt_correction_type multi-scan
_exptl_absorpt_process_details SADABS
_exptl_crystal_colour red
_exptl_crystal_density_diffrn 1.262
_exptl_crystal_density_method 'not measured'
_exptl_crystal_description prism
_exptl_crystal_F_000 2528
_exptl_crystal_size_max 0.22
_exptl_crystal_size_mid 0.18
_exptl_crystal_size_min 0.14
_refine_diff_density_max 1.453
_refine_diff_density_min -1.276
_refine_diff_density_rms 0.085
_refine_ls_extinction_method none
_refine_ls_goodness_of_fit_ref 1.466
_refine_ls_hydrogen_treatment constr
_refine_ls_matrix_type full
_refine_ls_number_parameters 378
_refine_ls_number_reflns 7237
_refine_ls_number_restraints 12
_refine_ls_restrained_S_all 1.476
_refine_ls_R_factor_all 0.1060
_refine_ls_R_factor_gt 0.0733
_refine_ls_shift/su_max 0.038
_refine_ls_shift/su_mean 0.002
_refine_ls_structure_factor_coef Fsqd
_refine_ls_weighting_details 'calc w=1/[\s^2^(Fo^2^)+(0.1000P)^2^+0.0000P] where P=(Fo^2^+2Fc^2^)/3'
_refine_ls_weighting_scheme calc
_refine_ls_wR_factor_gt 0.2063
_refine_ls_wR_factor_ref 0.2259
_reflns_number_gt 5130
_reflns_number_total 7237
_reflns_threshold_expression >2sigma(I)
_cod_data_source_file nn401679s_si_002.cif
_cod_data_source_block x170412_0m
_cod_depositor_comments
;
The following automatic conversions were performed:

'_symmetry_cell_setting' value 'Monoclinic' changed to 'monoclinic'
according to
/usr/data/users/saulius/automatic-downloads/retrospective/ACS/lib/dictionaries/cif_core.dic
dictionary named 'cif_core.dic' version 2.4.2 from 2011-04-26.

Automatic conversion script
Id: cif_fix_values 2281 2013-09-26 08:29:07Z andrius 
;
_cod_original_sg_symbol_H-M C2/c
_cod_database_code 4510604

loop_
_symmetry_equiv_pos_as_xyz
'x, y, z'
'-x, y, -z+1/2'
'x+1/2, y+1/2, z'
'-x+1/2, y+1/2, -z+1/2'
'-x, -y, -z'
'x, -y, z-1/2'
'-x+1/2, -y+1/2, -z'
'x+1/2, -y+1/2, z-1/2'

loop_
_atom_site_label
_atom_site_type_symbol
_atom_site_fract_x
_atom_site_fract_y
_atom_site_fract_z
_atom_site_U_iso_or_equiv
_atom_site_adp_type
_atom_site_occupancy
_atom_site_symmetry_multiplicity
_atom_site_calc_flag
_atom_site_refinement_flags
_atom_site_disorder_assembly
_atom_site_disorder_group
Cl1 Cl 0.39276(3) 0.73961(4) 0.38804(4) 0.0207(2) Uani 1 1 d . . .
Cl3 Cl 1.1194(2) 0.6745(3) 0.2330(4) 0.0902(18) Uani 0.2542(5) 1 d PD A -4
O1 O 0.41423(10) 0.66453(14) 0.36468(16) 0.0398(6) Uani 1 1 d . . .
O2 O 0.40629(11) 0.79857(16) 0.32697(18) 0.0527(8) Uani 1 1 d . . .
O3 O 0.41879(11) 0.76158(16) 0.47006(15) 0.0435(7) Uani 1 1 d . . .
O4 O 0.33341(9) 0.73372(16) 0.39582(16) 0.0425(7) Uani 1 1 d . . .
C2 C 0.87473(11) 0.57368(16) 0.59805(17) 0.0177(6) Uani 1 1 d . . .
C16 C 0.77155(11) 0.59121(16) 0.76823(17) 0.0186(6) Uani 1 1 d . . .
H16 H 0.7914 0.6394 0.8039 0.022 Uiso 1 1 calc R . .
N17 N 0.70017(9) 0.58740(13) 0.87036(14) 0.0168(5) Uani 1 1 d . . .
N1 N 0.92512(9) 0.60280(14) 0.57964(14) 0.0179(5) Uani 1 1 d . . .
C6 C 0.95034(13) 0.51844(19) 0.33716(19) 0.0283(7) Uani 1 1 d . . .
H6 H 0.9548 0.4949 0.2737 0.034 Uiso 1 1 calc R . .
C5 C 0.90400(13) 0.49682(18) 0.38259(18) 0.0244(6) Uani 1 1 d . . .
H5 H 0.8729 0.4563 0.3555 0.029 Uiso 1 1 calc R . .
C4 C 0.89900(12) 0.52848(17) 0.46280(18) 0.0202(6) Uani 1 1 d . . .
C3 C 0.85347(11) 0.51940(17) 0.52524(17) 0.0187(6) Uani 1 1 d . . .
C14 C 0.84850(11) 0.59458(17) 0.67206(17) 0.0188(6) Uani 1 1 d . . .
H14 H 0.8694 0.6372 0.7143 0.023 Uiso 1 1 calc R . .
C15 C 0.79742(11) 0.56474(16) 0.69566(17) 0.0189(6) Uani 1 1 d . . .
H15 H 0.7770 0.5194 0.6564 0.023 Uiso 1 1 calc R . .
C18 C 0.72230(11) 0.56073(16) 0.79849(16) 0.0164(6) Uani 1 1 d . . .
C25 C 0.65125(11) 0.54517(16) 0.88911(17) 0.0187(6) Uani 1 1 d . . .
C24 C 0.61772(12) 0.55502(18) 0.95785(18) 0.0235(6) Uani 1 1 d . . .
H24 H 0.6266 0.5997 1.0062 0.028 Uiso 1 1 calc R . .
C23 C 0.57202(13) 0.50449(19) 0.9615(2) 0.0297(7) Uani 1 1 d . . .
H23 H 0.5452 0.5090 1.0148 0.036 Uiso 1 1 calc R . .
C7 C 0.99062(13) 0.56936(19) 0.3717(2) 0.0279(7) Uani 1 1 d . . .
H7 H 1.0260 0.5848 0.3348 0.033 Uiso 1 1 calc R . .
C8 C 0.98653(13) 0.60142(18) 0.45352(19) 0.0253(7) Uani 1 1 d . . .
H8 H 1.0178 0.6414 0.4812 0.030 Uiso 1 1 calc R . .
C9 C 0.94014(12) 0.57897(17) 0.49686(18) 0.0201(6) Uani 1 1 d . . .
C12 C 0.85029(13) 0.43179(17) 0.55594(19) 0.0243(6) Uani 1 1 d . . .
H12A H 0.8144 0.4246 0.5955 0.036 Uiso 1 1 calc R . .
H12B H 0.8885 0.4168 0.5932 0.036 Uiso 1 1 calc R . .
H12C H 0.8458 0.3925 0.5007 0.036 Uiso 1 1 calc R . .
C19 C 0.68493(11) 0.49420(17) 0.76021(17) 0.0193(6) Uani 1 1 d . . .
C28 C 0.65790(13) 0.5185(2) 0.67261(18) 0.0287(7) Uani 1 1 d . . .
H28A H 0.6902 0.5227 0.6260 0.043 Uiso 1 1 calc R . .
H28B H 0.6373 0.5759 0.6783 0.043 Uiso 1 1 calc R . .
H28C H 0.6271 0.4739 0.6517 0.043 Uiso 1 1 calc R . .
C29 C 0.71654(13) 0.41492(18) 0.75512(19) 0.0265(7) Uani 1 1 d . . .
H29A H 0.7340 0.3990 0.8184 0.040 Uiso 1 1 calc R . .
H29B H 0.7503 0.4210 0.7113 0.040 Uiso 1 1 calc R . .
H29C H 0.6878 0.3686 0.7320 0.040 Uiso 1 1 calc R . .
C20 C 0.64021(12) 0.48931(17) 0.82554(17) 0.0200(6) Uani 1 1 d . . .
C22 C 0.55997(14) 0.4484(2) 0.8985(2) 0.0321(8) Uani 1 1 d . . .
H22 H 0.5238 0.4106 0.9031 0.038 Uiso 1 1 calc R . .
C21 C 0.59406(13) 0.44012(19) 0.82891(19) 0.0271(7) Uani 1 1 d . . .
H21 H 0.5846 0.3967 0.7795 0.032 Uiso 1 1 calc R . .
C26 C 0.72150(12) 0.65360(17) 0.92281(18) 0.0214(6) Uani 1 1 d . . .
H26A H 0.7671 0.6544 0.9227 0.026 Uiso 1 1 calc R . .
H26B H 0.7097 0.6450 0.9885 0.026 Uiso 1 1 calc R . .
C27 C 0.69882(14) 0.73256(19) 0.8901(2) 0.0323(7) Uani 1 1 d . . .
H27A H 0.7160 0.7804 0.9303 0.048 Uiso 1 1 calc R . .
H27B H 0.6533 0.7326 0.8918 0.048 Uiso 1 1 calc R . .
H27C H 0.7108 0.7415 0.8245 0.048 Uiso 1 1 calc R . .
C10 C 0.96142(11) 0.65259(17) 0.63567(18) 0.0210(6) Uani 1 1 d . . .
H10A H 1.0050 0.6401 0.6233 0.025 Uiso 1 1 calc R . .
H10B H 0.9549 0.6373 0.7021 0.025 Uiso 1 1 calc R . .
C11 C 0.95019(14) 0.74047(18) 0.6225(2) 0.0293(7) Uani 1 1 d . . .
H11A H 0.9798 0.7749 0.6627 0.044 Uiso 1 1 calc R . .
H11B H 0.9076 0.7541 0.6396 0.044 Uiso 1 1 calc R . .
H11C H 0.9551 0.7557 0.5556 0.044 Uiso 1 1 calc R . .
C13 C 0.79748(12) 0.54726(19) 0.48349(18) 0.0249(6) Uani 1 1 d . . .
H13A H 0.8003 0.6101 0.4673 0.037 Uiso 1 1 calc R . .
H13B H 0.7644 0.5386 0.5280 0.037 Uiso 1 1 calc R . .
H13C H 0.7880 0.5129 0.4256 0.037 Uiso 1 1 calc R . .
Cl2 Cl 0.80271(19) 0.7675(3) 0.3750(3) 0.0513(12) Uani 0.2458(5) 1 d PD A -1
C41 C 0.7634(4) 0.7540(9) 0.4677(6) 0.0378(15) Uiso 0.2458(5) 1 d PGD A -1
C42 C 0.7855(4) 0.7617(7) 0.5510(7) 0.0378(15) Uiso 0.2458(5) 1 d PGD A -1
H42 H 0.8285 0.7802 0.5626 0.045 Uiso 0.2458(5) 1 calc PR A -1
C43 C 0.7524(5) 0.7455(7) 0.6194(6) 0.0378(15) Uiso 0.2458(5) 1 d PG A -1
H43 H 0.7696 0.7515 0.6842 0.045 Uiso 0.2458(5) 1 calc PR A -1
C46 C 0.6971(5) 0.7217(9) 0.6045(6) 0.0378(15) Uiso 0.2458(5) 1 d PG A -1
H46 H 0.6714 0.7092 0.6576 0.045 Uiso 0.2458(5) 1 calc PR A -1
C44 C 0.6750(4) 0.7141(8) 0.5211(7) 0.0378(15) Uiso 0.2458(5) 1 d PG A -1
H44 H 0.6320 0.6956 0.5095 0.045 Uiso 0.2458(5) 1 calc PR A -1
C45 C 0.7081(4) 0.7302(8) 0.4527(5) 0.0378(15) Uiso 0.2458(5) 1 d PGD A -1
H45 H 0.6909 0.7243 0.3880 0.045 Uiso 0.2458(5) 1 calc PR A -1
Cl2A Cl 0.6616(3) 0.6687(4) 0.5000(5) 0.100(2) Uani 0.2458(5) 1 d PD A -2
C41A C 0.7172(4) 0.7289(8) 0.4945(8) 0.0433(17) Uiso 0.2458(5) 1 d PGD A -2
C42A C 0.7374(4) 0.7498(7) 0.4159(7) 0.0433(17) Uiso 0.2458(5) 1 d PGD A -2
H42A H 0.7128 0.7378 0.3577 0.052 Uiso 0.2458(5) 1 calc PR A -2
C43A C 0.7895(5) 0.7862(7) 0.4122(6) 0.0433(17) Uiso 0.2458(5) 1 d PG A -2
H43A H 0.8052 0.8024 0.3512 0.052 Uiso 0.2458(5) 1 calc PR A -2
C46A C 0.8212(4) 0.8016(8) 0.4871(8) 0.0433(17) Uiso 0.2458(5) 1 d PG A -2
H46A H 0.8616 0.8299 0.4843 0.052 Uiso 0.2458(5) 1 calc PR A -2
C44A C 0.8009(4) 0.7807(8) 0.5657(7) 0.0433(17) Uiso 0.2458(5) 1 d PG A -2
H44A H 0.8256 0.7927 0.6239 0.052 Uiso 0.2458(5) 1 calc PR A -2
C45A C 0.7489(4) 0.7443(7) 0.5694(7) 0.0433(17) Uiso 0.2458(5) 1 d PGD A -2
H45A H 0.7331 0.7281 0.6305 0.052 Uiso 0.2458(5) 1 calc PR A -2
C51 C 1.0714(5) 0.7495(7) 0.2284(6) 0.0574(19) Uiso 0.2542(5) 1 d PGD A -4
C52 C 1.0521(5) 0.7847(6) 0.3016(5) 0.0574(19) Uiso 0.2542(5) 1 d PGD A -4
H52 H 1.0680 0.7654 0.3639 0.069 Uiso 0.2542(5) 1 calc PR A -4
C53 C 1.0122(5) 0.8448(6) 0.2947(7) 0.0574(19) Uiso 0.2542(5) 1 d PG A -4
H53 H 0.9971 0.8721 0.3516 0.069 Uiso 0.2542(5) 1 calc PR A -4
C54 C 0.9916(5) 0.8696(6) 0.2145(8) 0.0574(19) Uiso 0.2542(5) 1 d PG A -4
H54 H 0.9606 0.9163 0.2091 0.069 Uiso 0.2542(5) 1 calc PR A -4
C55 C 1.0110(5) 0.8345(6) 0.1412(7) 0.0574(19) Uiso 0.2542(5) 1 d PG A -4
H55 H 0.9950 0.8538 0.0789 0.069 Uiso 0.2542(5) 1 calc PR A -4
C56 C 1.0509(5) 0.7744(7) 0.1482(5) 0.0574(19) Uiso 0.2542(5) 1 d PGD A -4
H56 H 1.0659 0.7471 0.0913 0.069 Uiso 0.2542(5) 1 calc PR A -4
Cl3A Cl 1.0427(4) 0.8602(7) 0.1019(7) 0.285(10) Uani 0.2542(5) 1 d PD A -3
C51A C 1.0210(4) 0.8108(8) 0.1889(6) 0.068(2) Uiso 0.2542(5) 1 d PGD A -3
C52A C 1.0491(4) 0.8264(8) 0.2669(7) 0.068(2) Uiso 0.2542(5) 1 d PGD A -3
H52A H 1.0921 0.8464 0.2687 0.081 Uiso 0.2542(5) 1 calc PR A -3
C53A C 1.0220(5) 0.8161(8) 0.3426(6) 0.068(2) Uiso 0.2542(5) 1 d PG A -3
H53A H 1.0438 0.8281 0.4032 0.081 Uiso 0.2542(5) 1 calc PR A -3
C54A C 0.9667(6) 0.7902(9) 0.3403(7) 0.068(2) Uiso 0.2542(5) 1 d PG A -3
H54A H 0.9456 0.7822 0.3991 0.081 Uiso 0.2542(5) 1 calc PR A -3
C55A C 0.9386(5) 0.7747(8) 0.2622(8) 0.068(2) Uiso 0.2542(5) 1 d PG A -3
H55A H 0.8957 0.7546 0.2604 0.081 Uiso 0.2542(5) 1 calc PR A -3
C56A C 0.9658(5) 0.7850(8) 0.1866(7) 0.068(2) Uiso 0.2542(5) 1 d PGD A -3
H56A H 0.9439 0.7729 0.1259 0.081 Uiso 0.2542(5) 1 calc PR A -3

loop_
_atom_site_aniso_label
_atom_site_aniso_U_11
_atom_site_aniso_U_22
_atom_site_aniso_U_33
_atom_site_aniso_U_23
_atom_site_aniso_U_13
_atom_site_aniso_U_12
Cl1 0.0216(4) 0.0188(3) 0.0217(4) 0.0024(3) 0.0026(3) -0.0029(3)
Cl3 0.096(4) 0.072(3) 0.100(4) -0.023(3) -0.033(3) 0.000(3)
O1 0.0430(14) 0.0245(13) 0.0531(16) -0.0109(11) 0.0137(12) -0.0009(10)
O2 0.0489(16) 0.0499(17) 0.0585(18) 0.0355(14) -0.0060(13) -0.0100(13)
O3 0.0447(15) 0.0527(17) 0.0324(14) -0.0138(12) -0.0041(11) -0.0062(12)
O4 0.0204(12) 0.0585(17) 0.0493(16) -0.0096(13) 0.0097(11) -0.0056(11)
C2 0.0175(14) 0.0179(13) 0.0173(13) -0.0009(10) -0.0018(10) -0.0014(10)
C16 0.0189(14) 0.0198(14) 0.0169(13) -0.0025(11) -0.0002(11) -0.0011(11)
N17 0.0164(12) 0.0202(12) 0.0137(11) -0.0026(9) -0.0008(8) 0.0002(9)
N1 0.0166(12) 0.0183(12) 0.0189(12) -0.0050(9) 0.0020(9) -0.0042(9)
C6 0.0334(17) 0.0304(17) 0.0219(15) -0.0068(13) 0.0092(13) -0.0036(13)
C5 0.0267(16) 0.0244(15) 0.0227(15) -0.0047(12) 0.0060(12) -0.0052(12)
C4 0.0219(14) 0.0190(14) 0.0196(13) -0.0026(11) 0.0023(11) -0.0035(11)
C3 0.0191(14) 0.0205(14) 0.0165(13) -0.0041(11) 0.0023(11) -0.0043(11)
C14 0.0197(15) 0.0191(14) 0.0175(13) -0.0022(11) 0.0000(11) -0.0025(11)
C15 0.0199(14) 0.0192(14) 0.0174(13) -0.0012(11) -0.0004(11) -0.0012(11)
C18 0.0184(14) 0.0162(13) 0.0142(12) 0.0002(10) -0.0026(10) 0.0012(10)
C25 0.0172(14) 0.0182(14) 0.0209(14) 0.0012(11) 0.0018(11) -0.0005(11)
C24 0.0233(15) 0.0272(16) 0.0204(14) -0.0042(12) 0.0047(11) -0.0006(12)
C23 0.0265(17) 0.0337(18) 0.0299(16) -0.0056(14) 0.0118(13) -0.0019(13)
C7 0.0270(17) 0.0288(17) 0.0288(16) -0.0042(13) 0.0111(13) -0.0055(13)
C8 0.0257(16) 0.0226(15) 0.0284(16) -0.0048(12) 0.0086(12) -0.0069(12)
C9 0.0227(15) 0.0184(14) 0.0196(14) -0.0035(11) 0.0042(11) -0.0002(11)
C12 0.0255(16) 0.0192(15) 0.0289(16) -0.0039(12) 0.0073(12) -0.0060(12)
C19 0.0205(14) 0.0214(14) 0.0160(13) -0.0043(11) 0.0011(11) -0.0036(11)
C28 0.0271(16) 0.0403(19) 0.0180(14) 0.0012(13) -0.0042(12) -0.0100(14)
C29 0.0303(17) 0.0204(15) 0.0294(16) -0.0069(12) 0.0071(13) -0.0025(12)
C20 0.0210(14) 0.0222(15) 0.0168(13) -0.0003(11) 0.0016(11) 0.0002(11)
C22 0.0301(18) 0.0321(18) 0.0348(18) -0.0054(14) 0.0102(14) -0.0092(14)
C21 0.0268(17) 0.0278(16) 0.0272(16) -0.0058(13) 0.0065(13) -0.0073(13)
C26 0.0238(15) 0.0210(14) 0.0195(14) -0.0072(11) 0.0019(11) -0.0035(12)
C27 0.0363(19) 0.0217(16) 0.0391(19) -0.0075(14) 0.0025(14) 0.0034(13)
C10 0.0192(14) 0.0206(14) 0.0229(14) -0.0066(11) 0.0005(11) -0.0044(11)
C11 0.0303(17) 0.0214(15) 0.0360(18) -0.0054(13) -0.0002(14) -0.0027(13)
C13 0.0244(16) 0.0309(17) 0.0190(14) -0.0052(12) -0.0026(12) -0.0007(12)
Cl2 0.050(2) 0.036(2) 0.069(3) 0.018(2) 0.010(2) 0.0091(18)
Cl2A 0.073(4) 0.075(4) 0.150(7) 0.035(4) -0.030(4) -0.006(3)
Cl3A 0.117(8) 0.34(2) 0.39(2) -0.271(18) -0.067(10) 0.046(10)

loop_
_atom_type_symbol
_atom_type_description
_atom_type_scat_dispersion_real
_atom_type_scat_dispersion_imag
_atom_type_scat_source
C C 0.0033 0.0016 'International Tables Vol C Tables 4.2.6.8 and 6.1.1.4'
H H 0.0000 0.0000 'International Tables Vol C Tables 4.2.6.8 and 6.1.1.4'
Cl Cl 0.1484 0.1585 'International Tables Vol C Tables 4.2.6.8 and 6.1.1.4'
N N 0.0061 0.0033 'International Tables Vol C Tables 4.2.6.8 and 6.1.1.4'
O O 0.0106 0.0060 'International Tables Vol C Tables 4.2.6.8 and 6.1.1.4'

loop_
_geom_angle_atom_site_label_1
_geom_angle_atom_site_label_2
_geom_angle_atom_site_label_3
_geom_angle
O1 Cl1 O2 110.45(16)
O1 Cl1 O4 109.46(15)
O2 Cl1 O4 111.29(16)
O1 Cl1 O3 108.11(16)
O2 Cl1 O3 108.40(17)
O4 Cl1 O3 109.06(15)
N1 C2 C14 122.2(2)
N1 C2 C3 109.1(2)
C14 C2 C3 128.7(2)
C18 C16 C15 125.3(3)
C18 C16 H16 117.3
C15 C16 H16 117.3
C18 N17 C25 111.8(2)
C18 N17 C26 125.7(2)
C25 N17 C26 122.5(2)
C2 N1 C9 111.3(2)
C2 N1 C10 126.2(2)
C9 N1 C10 122.6(2)
C7 C6 C5 121.3(3)
C7 C6 H6 119.4
C5 C6 H6 119.4
C4 C5 C6 118.2(3)
C4 C5 H5 120.9
C6 C5 H5 120.9
C5 C4 C9 119.8(3)
C5 C4 C3 130.7(3)
C9 C4 C3 109.5(2)
C4 C3 C2 101.5(2)
C4 C3 C13 109.6(2)
C2 C3 C13 112.8(2)
C4 C3 C12 110.2(2)
C2 C3 C12 110.8(2)
C13 C3 C12 111.5(2)
C15 C14 C2 124.8(3)
C15 C14 H14 117.6
C2 C14 H14 117.6
C14 C15 C16 122.3(3)
C14 C15 H15 118.9
C16 C15 H15 118.9
N17 C18 C16 122.5(2)
N17 C18 C19 108.9(2)
C16 C18 C19 128.5(2)
C24 C25 C20 122.9(3)
C24 C25 N17 128.3(3)
C20 C25 N17 108.8(2)
C25 C24 C23 116.5(3)
C25 C24 H24 121.7
C23 C24 H24 121.7
C22 C23 C24 121.6(3)
C22 C23 H23 119.2
C24 C23 H23 119.2
C6 C7 C8 121.3(3)
C6 C7 H7 119.3
C8 C7 H7 119.3
C9 C8 C7 116.0(3)
C9 C8 H8 122.0
C7 C8 H8 122.0
C8 C9 C4 123.4(3)
C8 C9 N1 128.1(3)
C4 C9 N1 108.5(2)
C3 C12 H12A 109.5
C3 C12 H12B 109.5
H12A C12 H12B 109.5
C3 C12 H12C 109.5
H12A C12 H12C 109.5
H12B C12 H12C 109.5
C20 C19 C18 101.1(2)
C20 C19 C29 110.6(2)
C18 C19 C29 112.0(2)
C20 C19 C28 109.6(2)
C18 C19 C28 111.4(2)
C29 C19 C28 111.7(2)
C19 C28 H28A 109.5
C19 C28 H28B 109.5
H28A C28 H28B 109.5
C19 C28 H28C 109.5
H28A C28 H28C 109.5
H28B C28 H28C 109.5
C19 C29 H29A 109.5
C19 C29 H29B 109.5
H29A C29 H29B 109.5
C19 C29 H29C 109.5
H29A C29 H29C 109.5
H29B C29 H29C 109.5
C21 C20 C25 120.2(3)
C21 C20 C19 130.4(3)
C25 C20 C19 109.4(2)
C23 C22 C21 120.9(3)
C23 C22 H22 119.5
C21 C22 H22 119.5
C20 C21 C22 117.8(3)
C20 C21 H21 121.1
C22 C21 H21 121.1
N17 C26 C27 111.6(2)
N17 C26 H26A 109.3
C27 C26 H26A 109.3
N17 C26 H26B 109.3
C27 C26 H26B 109.3
H26A C26 H26B 108.0
C26 C27 H27A 109.5
C26 C27 H27B 109.5
H27A C27 H27B 109.5
C26 C27 H27C 109.5
H27A C27 H27C 109.5
H27B C27 H27C 109.5
N1 C10 C11 112.3(2)
N1 C10 H10A 109.1
C11 C10 H10A 109.1
N1 C10 H10B 109.1
C11 C10 H10B 109.1
H10A C10 H10B 107.9
C10 C11 H11A 109.5
C10 C11 H11B 109.5
H11A C11 H11B 109.5
C10 C11 H11C 109.5
H11A C11 H11C 109.5
H11B C11 H11C 109.5
C3 C13 H13A 109.5
C3 C13 H13B 109.5
H13A C13 H13B 109.5
C3 C13 H13C 109.5
H13A C13 H13C 109.5
H13B C13 H13C 109.5
C42 C41 C45 120.0
C42 C41 Cl2 124.1(5)
C45 C41 Cl2 115.8(5)
C41 C42 C43 120.0
C41 C42 H42 120.0
C43 C42 H42 120.0
C42 C43 C46 120.0
C42 C43 H43 120.0
C46 C43 H43 120.0
C44 C46 C43 120.0
C44 C46 H46 120.0
C43 C46 H46 120.0
C46 C44 C45 120.0
C46 C44 H44 120.0
C45 C44 H44 120.0
C44 C45 C41 120.0
C44 C45 H45 120.0
C41 C45 H45 120.0
C42A C41A C45A 120.0
C42A C41A Cl2A 120.7(7)
C45A C41A Cl2A 118.1(7)
C41A C42A C43A 120.0
C41A C42A H42A 120.0
C43A C42A H42A 120.0
C46A C43A C42A 120.0
C46A C43A H43A 120.0
C42A C43A H43A 120.0
C43A C46A C44A 120.0
C43A C46A H46A 120.0
C44A C46A H46A 120.0
C46A C44A C45A 120.0
C46A C44A H44A 120.0
C45A C44A H44A 120.0
C44A C45A C41A 120.0
C44A C45A H45A 120.0
C41A C45A H45A 120.0
C52 C51 C56 120.0
C52 C51 Cl3 122.1(4)
C56 C51 Cl3 117.9(4)
C51 C52 C53 120.0
C51 C52 H52 120.0
C53 C52 H52 120.0
C54 C53 C52 120.0
C54 C53 H53 120.0
C52 C53 H53 120.0
C55 C54 C53 120.0
C55 C54 H54 120.0
C53 C54 H54 120.0
C54 C55 C56 120.0
C54 C55 H55 120.0
C56 C55 H55 120.0
C55 C56 C51 120.0
C55 C56 H56 120.0
C51 C56 H56 120.0
C52A C51A C56A 120.0
C52A C51A Cl3A 117.4(5)
C56A C51A Cl3A 117.3(5)
C53A C52A C51A 120.0
C53A C52A H52A 120.0
C51A C52A H52A 120.0
C54A C53A C52A 120.0
C54A C53A H53A 120.0
C52A C53A H53A 120.0
C53A C54A C55A 120.0
C53A C54A H54A 120.0
C55A C54A H54A 120.0
C54A C55A C56A 120.0
C54A C55A H55A 120.0
C56A C55A H55A 120.0
C55A C56A C51A 120.0
C55A C56A H56A 120.0
C51A C56A H56A 120.0

loop_
_geom_bond_atom_site_label_1
_geom_bond_atom_site_label_2
_geom_bond_distance
Cl1 O1 1.418(2)
Cl1 O2 1.426(2)
Cl1 O4 1.434(2)
Cl1 O3 1.448(2)
Cl3 C51 1.705(6)
C2 N1 1.345(3)
C2 C14 1.390(4)
C2 C3 1.528(4)
C16 C18 1.389(4)
C16 C15 1.393(4)
C16 H16 1.0800
N17 C18 1.344(3)
N17 C25 1.412(3)
N17 C26 1.460(3)
N1 C9 1.420(3)
N1 C10 1.466(3)
C6 C7 1.379(4)
C6 C5 1.394(4)
C6 H6 1.0800
C5 C4 1.375(4)
C5 H5 1.0800
C4 C9 1.386(4)
C4 C3 1.506(4)
C3 C13 1.534(4)
C3 C12 1.553(4)
C14 C15 1.387(4)
C14 H14 1.0800
C15 H15 1.0800
C18 C19 1.535(4)
C25 C24 1.383(4)
C25 C20 1.385(4)
C24 C23 1.388(4)
C24 H24 1.0800
C23 C22 1.385(4)
C23 H23 1.0800
C7 C8 1.398(4)
C7 H7 1.0800
C8 C9 1.381(4)
C8 H8 1.0800
C12 H12A 1.0899
C12 H12B 1.0899
C12 H12C 1.0899
C19 C20 1.518(4)
C19 C29 1.537(4)
C19 C28 1.542(4)
C28 H28A 1.0899
C28 H28B 1.0899
C28 H28C 1.0899
C29 H29A 1.0899
C29 H29B 1.0899
C29 H29C 1.0899
C20 C21 1.382(4)
C22 C21 1.399(4)
C22 H22 1.0800
C21 H21 1.0800
C26 C27 1.514(4)
C26 H26A 1.0900
C26 H26B 1.0900
C27 H27A 1.0899
C27 H27B 1.0899
C27 H27C 1.0899
C10 C11 1.514(4)
C10 H10A 1.0900
C10 H10B 1.0900
C11 H11A 1.0899
C11 H11B 1.0899
C11 H11C 1.0899
C13 H13A 1.0899
C13 H13B 1.0899
C13 H13C 1.0899
Cl2 C41 1.782(7)
C41 C42 1.3900
C41 C45 1.3900
C42 C43 1.3900
C42 H42 1.0800
C43 C46 1.3900
C43 H43 1.0800
C46 C44 1.3900
C46 H46 1.0800
C44 C45 1.3900
C44 H44 1.0800
C45 H45 1.0800
Cl2A C41A 1.675(9)
C41A C42A 1.3900
C41A C45A 1.3900
C42A C43A 1.3900
C42A H42A 1.0800
C43A C46A 1.3900
C43A H43A 1.0800
C46A C44A 1.3900
C46A H46A 1.0800
C44A C45A 1.3900
C44A H44A 1.0800
C45A H45A 1.0800
C51 C52 1.3900
C51 C56 1.3900
C52 C53 1.3900
C52 H52 1.0800
C53 C54 1.3900
C53 H53 1.0800
C54 C55 1.3900
C54 H54 1.0800
C55 C56 1.3900
C55 H55 1.0800
C56 H56 1.0800
Cl3A C51A 1.697(8)
C51A C52A 1.3900
C51A C56A 1.3900
C52A C53A 1.3900
C52A H52A 1.0800
C53A C54A 1.3900
C53A H53A 1.0800
C54A C55A 1.3900
C54A H54A 1.0800
C55A C56A 1.3900
C55A H55A 1.0800
C56A H56A 1.0800

loop_
_geom_torsion_atom_site_label_1
_geom_torsion_atom_site_label_2
_geom_torsion_atom_site_label_3
_geom_torsion_atom_site_label_4
_geom_torsion
C14 C2 N1 C9 -174.0(3)
C3 C2 N1 C9 4.4(3)
C14 C2 N1 C10 6.2(4)
C3 C2 N1 C10 -175.4(2)
C7 C6 C5 C4 0.8(5)
C6 C5 C4 C9 -1.4(5)
C6 C5 C4 C3 177.3(3)
C5 C4 C3 C2 -177.6(3)
C9 C4 C3 C2 1.2(3)
C5 C4 C3 C13 -58.2(4)
C9 C4 C3 C13 120.7(3)
C5 C4 C3 C12 64.9(4)
C9 C4 C3 C12 -116.2(3)
N1 C2 C3 C4 -3.4(3)
C14 C2 C3 C4 174.9(3)
N1 C2 C3 C13 -120.6(3)
C14 C2 C3 C13 57.7(4)
N1 C2 C3 C12 113.6(3)
C14 C2 C3 C12 -68.1(4)
N1 C2 C14 C15 -178.0(3)
C3 C2 C14 C15 4.0(5)
C2 C14 C15 C16 -176.3(3)
C18 C16 C15 C14 -175.9(3)
C25 N17 C18 C16 -177.9(2)
C26 N17 C18 C16 4.2(4)
C25 N17 C18 C19 1.6(3)
C26 N17 C18 C19 -176.2(2)
C15 C16 C18 N17 178.1(3)
C15 C16 C18 C19 -1.3(5)
C18 N17 C25 C24 179.1(3)
C26 N17 C25 C24 -3.0(4)
C18 N17 C25 C20 -1.3(3)
C26 N17 C25 C20 176.7(2)
C20 C25 C24 C23 1.1(4)
N17 C25 C24 C23 -179.2(3)
C25 C24 C23 C22 -1.4(5)
C5 C6 C7 C8 -0.1(5)
C6 C7 C8 C9 0.0(5)
C7 C8 C9 C4 -0.7(5)
C7 C8 C9 N1 -179.3(3)
C5 C4 C9 C8 1.4(5)
C3 C4 C9 C8 -177.6(3)
C5 C4 C9 N1 -179.8(3)
C3 C4 C9 N1 1.3(3)
C2 N1 C9 C8 175.1(3)
C10 N1 C9 C8 -5.1(5)
C2 N1 C9 C4 -3.6(3)
C10 N1 C9 C4 176.1(2)
N17 C18 C19 C20 -1.3(3)
C16 C18 C19 C20 178.2(3)
N17 C18 C19 C29 -119.1(2)
C16 C18 C19 C29 60.4(4)
N17 C18 C19 C28 115.1(3)
C16 C18 C19 C28 -65.4(4)
C24 C25 C20 C21 -0.1(4)
N17 C25 C20 C21 -179.8(3)
C24 C25 C20 C19 -180.0(3)
N17 C25 C20 C19 0.3(3)
C18 C19 C20 C21 -179.3(3)
C29 C19 C20 C21 -60.6(4)
C28 C19 C20 C21 63.0(4)
C18 C19 C20 C25 0.5(3)
C29 C19 C20 C25 119.3(3)
C28 C19 C20 C25 -117.2(3)
C24 C23 C22 C21 0.7(5)
C25 C20 C21 C22 -0.7(5)
C19 C20 C21 C22 179.2(3)
C23 C22 C21 C20 0.4(5)
C18 N17 C26 C27 85.7(3)
C25 N17 C26 C27 -92.0(3)
C2 N1 C10 C11 -90.4(3)
C9 N1 C10 C11 89.8(3)
C45 C41 C42 C43 0.0
Cl2 C41 C42 C43 -176.3(12)
C41 C42 C43 C46 0.0
C42 C43 C46 C44 0.0
C43 C46 C44 C45 0.0
C46 C44 C45 C41 0.0
C42 C41 C45 C44 0.0
Cl2 C41 C45 C44 176.6(11)
C45A C41A C42A C43A 0.0
Cl2A C41A C42A C43A -167.2(11)
C41A C42A C43A C46A 0.0
C42A C43A C46A C44A 0.0
C43A C46A C44A C45A 0.0
C46A C44A C45A C41A 0.0
C42A C41A C45A C44A 0.0
Cl2A C41A C45A C44A 167.5(11)
C56 C51 C52 C53 0.0
Cl3 C51 C52 C53 -178.9(11)
C51 C52 C53 C54 0.0
C52 C53 C54 C55 0.0
C53 C54 C55 C56 0.0
C54 C55 C56 C51 0.0
C52 C51 C56 C55 0.0
Cl3 C51 C56 C55 178.9(11)
C56A C51A C52A C53A 0.0
Cl3A C51A C52A C53A 153.6(12)
C51A C52A C53A C54A 0.0
C52A C53A C54A C55A 0.0
C53A C54A C55A C56A 0.0
C54A C55A C56A C51A 0.0
C52A C51A C56A C55A 0.0
Cl3A C51A C56A C55A -153.6(11)
